data_2002604
loop_
_publ_author_name
'Tomaszewska, A'
'Mueller-Buschbaum, Hk'

_publ_section_title
;
Das erste gemischtvalente Erdalkalimetall-Tetraoxodihydroxo-
Osmat(VI,VIII): Sr3 (Os O4 (O H)2)2 . H2 O
;
_journal_name_full 'Journal of Alloys Compd.'
_journal_page_first 163
_journal_page_last 166
_journal_paper_doi 10.1016/0925-8388(93)90663-8
_journal_volume 194
_journal_year 1993
_chemical_formula_structural 'Sr3 (Os O4 (O H)2)2 (H2 O)'
_chemical_formula_sum 'H6 O13 Os2 Sr3'
_chemical_name_systematic
;
Tristrontium bis(dihydroxotetraoxoosmate(VII)) hydrate
;
_space_group_IT_number 2
_symmetry_cell_setting triclinic
_symmetry_Int_Tables_number 2
_symmetry_space_group_name_Hall '-P 1'
_symmetry_space_group_name_H-M 'P -1'
_cell_angle_alpha 107.83(5)
_cell_angle_beta 104.30(3)
_cell_angle_gamma 104.06(5)
_cell_formula_units_Z 2
_cell_length_a 5.787(5)
_cell_length_b 10.407(9)
_cell_length_c 10.486(9)
_cell_volume 546.7
_refine_ls_R_factor_all 0.056
_cod_depositor_comments
;
 Removing the dummy hydrogen atom 'H1'.

 Antanas Vaitkus,
 2017-08-07
;
_cod_database_code 2002604

loop_
_symmetry_equiv_pos_as_xyz
x,y,z
-x,-y,-z

loop_
_atom_site_label
_atom_site_type_symbol
_atom_site_symmetry_multiplicity
_atom_site_Wyckoff_symbol
_atom_site_fract_x
_atom_site_fract_y
_atom_site_fract_z
_atom_site_occupancy
_atom_site_attached_hydrogens
_atom_site_calc_flag
Os1 Os7+ 2 i 0.319 0.4562 0.2425 1. 0 d
Os2 Os7+ 2 i 0.5245(1) 0.9724 0.2534 1. 0 d
Sr1 Sr2+ 2 i 0.6822(3) 0.2508(2) 0.1382(2) 1. 0 d
Sr2 Sr2+ 2 i 0.1984(3) 0.1505(1) 0.4330(1) 1. 0 d
Sr3 Sr2+ 2 i 0.1179(3) 0.3243(2) 0.8754(2) 1. 0 d
O1 O2- 2 i 0.334(1) 0.558(1) 0.648(1) 1. 1 d
O2 O2- 2 i 0.498(1) 0.518(1) 0.867(1) 1. 0 d
O3 O2- 2 i 0.973(1) 0.542(1) 0.871(1) 1. 0 d
O4 O2- 2 i 0.807(1) 0.640(1) 0.664(1) 1. 0 d
O5 O2- 2 i 0.149(1) 0.946(1) 0.805(1) 1. 1 d
O6 O2- 2 i 0.780(1) 0.761(1) 0.915(1) 1. 1 d
O7 O2- 2 i 0.360(1) 0.967(1) 0.083(1) 1. 0 d
O8 O2- 2 i 0.038(1) 0.307(1) 0.609(1) 1. 2 d
O9 O2- 2 i 0.583(1) 0.362(1) 0.632(1) 1. 0 d
O10 O2- 2 i 0.576(1) 0.161(1) 0.351(1) 1. 0 d
O11 O2- 2 i 0.255(1) 0.905(1) 0.300(1) 1. 0 d
O12 O2- 2 i 0.766(1) 0.949(1) 0.379(1) 1. 0 d
O13 O2- 2 i 0.473(1) 0.759(1) 0.124(1) 1. 1 d

loop_
_atom_type_symbol
_atom_type_oxidation_number
Os7+ 7.000
Sr2+ 2.000
O2- -2.000
